data_7717657
loop_
_publ_author_name
'Bencini, Andrea'
'Romano, Giammarco Maria'
'Simonini Steiner, Yschtar Tecla'
'Bazzicalupi, Carla'
'Savastano, Matteo'
'Macedi, Eleonora'
'Rossi, Patrizia'
'Paoli, Paola'
'Innocenti, Massimo'
'Conti, Luca'
'Bartoli, Francesco'

_publ_section_title
;
 Zn(II)/Cd(II) selective binding and fluorescence sensing by using
 macrocyclic tetra-amines with different fluorophores. Clues for design of
 selective chemosensors for transition metals
;
_journal_name_full 'Dalton Transactions'
_journal_paper_doi 10.1039/D4DT02415J
_journal_year 2025
_chemical_formula_sum 'C28 H36 Cl2 N6 O11 Zn'
_chemical_formula_weight 768.90
_space_group_crystal_system monoclinic
_space_group_IT_number 14
_space_group_name_Hall '-P 2yn'
_space_group_name_H-M_alt 'P 1 21/n 1'
_atom_sites_solution_hydrogens mixed
_audit_creation_method SHELXL-2018/3
_audit_update_record
;
2024-10-17 deposited with the CCDC.	2024-12-11 downloaded from the CCDC.
;
_cell_angle_alpha 90
_cell_angle_beta 94.523(6)
_cell_angle_gamma 90
_cell_formula_units_Z 4
_cell_length_a 10.4810(7)
_cell_length_b 16.9390(10)
_cell_length_c 17.6970(10)
_cell_measurement_reflns_used 2938
_cell_measurement_temperature 150(2)
_cell_measurement_theta_max 26.7422
_cell_measurement_theta_min 4.1495
_cell_volume 3132.1(3)
_computing_cell_refinement
;
CrysAlis RED, Oxford Diffraction Ltd.,
Version 1.171.32.5 (release 08-05-2007 CrysAlis171 .NET)
(compiled May  8 2007,13:10:02)
;
_computing_data_collection
;
CrysAlis CCD, Oxford Diffraction Ltd.,
Version 1.171.32.5 (release 08-05-2007 CrysAlis171 .NET)
(compiled May  8 2007,13:10:02)
;
_computing_data_reduction
;
CrysAlis RED, Oxford Diffraction Ltd.,
Version 1.171.32.5 (release 08-05-2007 CrysAlis171 .NET)
(compiled May  8 2007,13:10:02)
;
_computing_molecular_graphics 'Mercury 3.10.1'
_computing_publication_material 'PARST(Nardelli, 1995)'
_computing_structure_refinement 'SHELXL-2018/3 (Sheldrick, 2018)'
_computing_structure_solution 'SIR2004 (Burla, 2005)'
_diffrn_ambient_temperature 150(2)
_diffrn_measured_fraction_theta_full 0.937
_diffrn_measured_fraction_theta_max 0.808
_diffrn_measurement_device_type 'Xcalibur, Sapphire3'
_diffrn_measurement_method '\w scans'
_diffrn_radiation_source 'Enhance (Mo) X-ray Source'
_diffrn_radiation_type MoK\a
_diffrn_radiation_wavelength 0.71073
_diffrn_reflns_av_R_equivalents 0.0772
_diffrn_reflns_av_unetI/netI 0.1198
_diffrn_reflns_Laue_measured_fraction_full 0.937
_diffrn_reflns_Laue_measured_fraction_max 0.808
_diffrn_reflns_limit_h_max 12
_diffrn_reflns_limit_h_min -12
_diffrn_reflns_limit_k_max 14
_diffrn_reflns_limit_k_min -20
_diffrn_reflns_limit_l_max 21
_diffrn_reflns_limit_l_min -22
_diffrn_reflns_number 15292
_diffrn_reflns_point_group_measured_fraction_full 0.937
_diffrn_reflns_point_group_measured_fraction_max 0.808
_diffrn_reflns_theta_full 25.000
_diffrn_reflns_theta_max 26.801
_diffrn_reflns_theta_min 4.158
_exptl_absorpt_coefficient_mu 1.026
_exptl_absorpt_correction_T_max 1.00000
_exptl_absorpt_correction_T_min 0.81560
_exptl_absorpt_correction_type multi-scan
_exptl_absorpt_process_details
;
CrysAlisPro, Agilent Technologies,
Version 1.171.35.19 (release 27-10-2011 CrysAlis171 .NET)
(compiled Oct 27 2011,15:02:11)
Empirical absorption correction using spherical harmonics,
 implemented in SCALE3 ABSPACK scaling algorithm.
;
_exptl_crystal_density_diffrn 1.631
_exptl_crystal_description prism
_exptl_crystal_F_000 1592
_exptl_crystal_size_max 0.27
_exptl_crystal_size_mid 0.25
_exptl_crystal_size_min 0.22
_refine_diff_density_max 1.287
_refine_diff_density_min -0.665
_refine_diff_density_rms 0.132
_refine_ls_extinction_method none
_refine_ls_goodness_of_fit_ref 1.109
_refine_ls_hydrogen_treatment mixed
_refine_ls_matrix_type full
_refine_ls_number_parameters 446
_refine_ls_number_reflns 5414
_refine_ls_number_restraints 4
_refine_ls_restrained_S_all 1.109
_refine_ls_R_factor_all 0.1520
_refine_ls_R_factor_gt 0.0995
_refine_ls_shift/su_max 0.000
_refine_ls_shift/su_mean 0.000
_refine_ls_structure_factor_coef Fsqd
_refine_ls_weighting_details 'w=1/[\s^2^(Fo^2^)+(0.0837P)^2^+27.0496P] where P=(Fo^2^+2Fc^2^)/3'
_refine_ls_weighting_scheme calc
_refine_ls_wR_factor_gt 0.2377
_refine_ls_wR_factor_ref 0.2647
_reflns_Friedel_coverage 0.000
_reflns_number_gt 3371
_reflns_number_total 5414
_reflns_threshold_expression 'I > 2\s(I)'
_cod_data_source_file d4dt02415j2.cif
_cod_data_source_block ZnL4-ClO4-H2O
_cod_original_sg_symbol_H-M 'P 21/n'
_cod_database_code 7717657
_shelx_shelxl_version_number 2018/3
_shelx_space_group_comment
;
The symmetry employed for this shelxl refinement is uniquely defined
by the following loop, which should always be used as a source of
symmetry information in preference to the above space-group names.
They are only intended as comments.
;

loop_
_space_group_symop_operation_xyz
'x, y, z'
'-x+1/2, y+1/2, -z+1/2'
'-x, -y, -z'
'x-1/2, -y-1/2, z-1/2'

loop_
_atom_site_label
_atom_site_type_symbol
_atom_site_fract_x
_atom_site_fract_y
_atom_site_fract_z
_atom_site_U_iso_or_equiv
_atom_site_adp_type
_atom_site_occupancy
_atom_site_site_symmetry_order
_atom_site_calc_flag
_atom_site_refinement_flags_posn
_atom_site_refinement_flags_adp
_atom_site_refinement_flags_occupancy
_atom_site_disorder_assembly
_atom_site_disorder_group
O1 O 0.3653(6) 0.2016(4) 0.2493(4) 0.0372(17) Uani 1 1 d . . . . .
H1 H 0.436910 0.194222 0.273025 0.056 Uiso 1 1 calc R U . . .
O2 O 0.0586(6) 0.0955(4) 0.0508(4) 0.0358(17) Uani 1 1 d . . . . .
H2 H 0.002369 0.104040 0.015189 0.054 Uiso 1 1 calc R U . . .
Zn1 Zn 0.11993(11) 0.11977(7) 0.21843(6) 0.0318(4) Uani 1 1 d . . . . .
N2 N -0.0682(8) 0.1834(5) 0.2143(4) 0.036(2) Uani 1 1 d . . . . .
N3 N 0.1354(8) 0.1743(5) 0.3296(4) 0.038(2) Uani 1 1 d . . . . .
H3N H 0.182546 0.225137 0.324605 0.046 Uiso 1 1 calc R U . . .
N4 N 0.2067(8) 0.0214(5) 0.2891(4) 0.0308(19) Uani 1 1 d . . . . .
N1 N -0.0127(7) 0.0252(5) 0.1846(4) 0.0297(19) Uani 1 1 d . . . . .
H1N H 0.016721 0.001998 0.136990 0.036 Uiso 1 1 calc R U . . .
N5 N 0.1519(8) 0.2344(5) 0.1593(4) 0.0310(19) Uani 1 1 d . . . . .
N6 N 0.2666(8) 0.0655(5) 0.1501(4) 0.033(2) Uani 1 1 d . . . . .
C1 C 0.2124(11) 0.1260(6) 0.3861(5) 0.041(3) Uani 1 1 d . . . . .
H1A H 0.187665 0.138465 0.437611 0.050 Uiso 1 1 calc R U . . .
H1B H 0.304278 0.138776 0.384194 0.050 Uiso 1 1 calc R U . . .
C2 C 0.1911(10) 0.0380(6) 0.3700(5) 0.039(3) Uani 1 1 d . . . . .
H2A H 0.253537 0.006531 0.402242 0.046 Uiso 1 1 calc R U . . .
H2B H 0.103939 0.022775 0.382263 0.046 Uiso 1 1 calc R U . . .
C3 C 0.1405(9) -0.0517(6) 0.2628(6) 0.035(2) Uani 1 1 d . . . . .
H3A H 0.150623 -0.092203 0.303159 0.042 Uiso 1 1 calc R U . . .
H3B H 0.180050 -0.072292 0.217766 0.042 Uiso 1 1 calc R U . . .
C4 C 0.0003(9) -0.0371(6) 0.2427(5) 0.033(2) Uani 1 1 d . . . . .
H4A H -0.041548 -0.086140 0.223086 0.040 Uiso 1 1 calc R U . . .
H4B H -0.041479 -0.020314 0.288362 0.040 Uiso 1 1 calc R U . . .
C5 C -0.1450(9) 0.0540(6) 0.1661(6) 0.037(2) Uani 1 1 d . . . . .
H5A H -0.156641 0.070306 0.112292 0.044 Uiso 1 1 calc R U . . .
H5B H -0.207403 0.011678 0.174717 0.044 Uiso 1 1 calc R U . . .
C6 C -0.1650(10) 0.1217(6) 0.2159(5) 0.033(2) Uani 1 1 d . . . . .
H6A H -0.249792 0.145154 0.200932 0.039 Uiso 1 1 calc R U . . .
H6B H -0.166704 0.102376 0.268579 0.039 Uiso 1 1 calc R U . . .
C7 C -0.0646(11) 0.2340(6) 0.2831(6) 0.042(3) Uani 1 1 d . . . . .
H7A H -0.153170 0.245006 0.295880 0.051 Uiso 1 1 calc R U . . .
H7B H -0.023538 0.285055 0.272487 0.051 Uiso 1 1 calc R U . . .
C8 C 0.0090(11) 0.1944(6) 0.3500(6) 0.042(3) Uani 1 1 d . . . . .
H8A H 0.015125 0.230473 0.394132 0.050 Uiso 1 1 calc R U . . .
H8B H -0.036507 0.146011 0.364228 0.050 Uiso 1 1 calc R U . . .
C9 C -0.0819(9) 0.2315(6) 0.1462(5) 0.033(2) Uani 1 1 d . . . . .
H9A H -0.138095 0.276998 0.154840 0.040 Uiso 1 1 calc R U . . .
H9B H -0.123161 0.199774 0.104109 0.040 Uiso 1 1 calc R U . . .
C10 C 0.3428(9) 0.0177(6) 0.2737(5) 0.035(2) Uani 1 1 d . . . . .
H10A H 0.375116 -0.036508 0.283543 0.043 Uiso 1 1 calc R U . . .
H10B H 0.392595 0.053835 0.308765 0.043 Uiso 1 1 calc R U . . .
C11 C 0.0482(10) 0.2618(6) 0.1237(6) 0.035(2) Uani 1 1 d . . . . .
C12 C 0.0457(10) 0.3165(6) 0.0627(5) 0.034(2) Uani 1 1 d . . . . .
H12 H -0.032677 0.336301 0.039482 0.041 Uiso 1 1 calc R U . . .
C13 C 0.1590(12) 0.3391(6) 0.0393(6) 0.044(3) Uani 1 1 d . . . . .
H13 H 0.160082 0.373578 -0.002947 0.053 Uiso 1 1 calc R U . . .
C14 C 0.2781(10) 0.3130(6) 0.0759(5) 0.033(2) Uani 1 1 d . . . . .
C15 C 0.2691(10) 0.2626(5) 0.1400(5) 0.031(2) Uani 1 1 d . . . . .
C16 C 0.3993(12) 0.3383(6) 0.0564(6) 0.043(3) Uani 1 1 d . . . . .
H16 H 0.405830 0.371840 0.013899 0.052 Uiso 1 1 calc R U . . .
C17 C 0.5061(12) 0.3150(6) 0.0979(7) 0.048(3) Uani 1 1 d . . . . .
H17 H 0.587861 0.329578 0.082869 0.057 Uiso 1 1 calc R U . . .
C18 C 0.4961(10) 0.2687(6) 0.1639(6) 0.041(3) Uani 1 1 d . . . . .
H18 H 0.571683 0.254924 0.194113 0.049 Uiso 1 1 calc R U . . .
C19 C 0.3810(10) 0.2436(6) 0.1849(6) 0.033(2) Uani 1 1 d . . . . .
C20 C 0.3636(9) 0.0401(6) 0.1938(5) 0.033(2) Uani 1 1 d . . . . .
C21 C 0.4909(10) 0.0365(6) 0.1692(6) 0.039(3) Uani 1 1 d . . . . .
H21 H 0.559385 0.016362 0.202036 0.046 Uiso 1 1 calc R U . . .
C22 C 0.5118(11) 0.0617(6) 0.0997(6) 0.044(3) Uani 1 1 d . . . . .
H22 H 0.596607 0.062971 0.084319 0.052 Uiso 1 1 calc R U . . .
C23 C 0.4082(10) 0.0866(6) 0.0487(5) 0.034(2) Uani 1 1 d . . . . .
C24 C 0.2854(9) 0.0854(5) 0.0751(5) 0.028(2) Uani 1 1 d . . . . .
C25 C 0.1779(10) 0.1028(5) 0.0244(5) 0.035(2) Uani 1 1 d . . . . .
C26 C 0.1941(11) 0.1214(6) -0.0496(6) 0.039(3) Uani 1 1 d . . . . .
H26 H 0.121780 0.130448 -0.084277 0.047 Uiso 1 1 calc R U . . .
C27 C 0.3173(12) 0.1271(7) -0.0736(6) 0.047(3) Uani 1 1 d . . . . .
H27 H 0.327851 0.144450 -0.123804 0.057 Uiso 1 1 calc R U . . .
C28 C 0.4240(11) 0.1082(6) -0.0268(6) 0.043(3) Uani 1 1 d . . . . .
H28 H 0.506809 0.109740 -0.045016 0.051 Uiso 1 1 calc R U . . .
O1W O -0.4155(8) 0.1972(5) 0.3419(4) 0.052(2) Uani 1 1 d D . . . .
H1WA H -0.409(12) 0.153(2) 0.363(5) 0.063 Uiso 1 1 d D U . . .
H1WB H -0.427(12) 0.230(4) 0.376(4) 0.063 Uiso 1 1 d D U . . .
Cl1 Cl -0.2888(2) -0.01614(16) 0.38411(14) 0.0387(7) Uani 1 1 d . . . . .
O11 O -0.3934(10) 0.0350(6) 0.3861(6) 0.096(4) Uani 1 1 d . . . . .
O12 O -0.2956(8) -0.0581(5) 0.3154(5) 0.062(2) Uani 1 1 d . . . . .
O13 O -0.1711(9) 0.0265(6) 0.3958(5) 0.072(3) Uani 1 1 d . . . . .
O14 O -0.2920(9) -0.0709(6) 0.4430(5) 0.082(3) Uani 1 1 d . . . . .
Cl2 Cl -0.2073(2) 0.15617(15) -0.07036(13) 0.0350(6) Uani 1 1 d . . . . .
O21 O -0.3032(7) 0.1482(4) -0.1320(4) 0.0430(18) Uiso 1 1 d . . . . .
O22A O -0.2694(16) 0.1635(18) -0.0006(9) 0.040(6) Uiso 0.51(4) 1 d . . P A 1
O23A O -0.126(2) 0.0823(13) -0.0658(13) 0.029(5) Uiso 0.51(4) 1 d . . P A 1
O24A O -0.1200(16) 0.2186(10) -0.0775(15) 0.028(5) Uiso 0.51(4) 1 d . . P A 1
O22B O -0.250(6) 0.111(5) -0.007(3) 0.05(2) Uiso 0.12(2) 1 d . . P A 2
O23B O -0.161(6) 0.229(3) -0.044(4) 0.028(17) Uiso 0.12(2) 1 d . . P A 2
O24B O -0.098(8) 0.110(6) -0.079(5) 0.06(3) Uiso 0.12(2) 1 d . . P A 2
O22C O -0.110(2) 0.2047(16) -0.106(2) 0.049(8) Uiso 0.38(4) 1 d . . P A 3
O23C O -0.258(2) 0.199(2) -0.0112(13) 0.046(8) Uiso 0.38(4) 1 d . . P A 3
O24C O -0.158(3) 0.0846(14) -0.0491(15) 0.029(7) Uiso 0.38(4) 1 d . . P A 3

loop_
_atom_site_aniso_label
_atom_site_aniso_U_11
_atom_site_aniso_U_22
_atom_site_aniso_U_33
_atom_site_aniso_U_23
_atom_site_aniso_U_13
_atom_site_aniso_U_12
O1 0.036(4) 0.037(4) 0.038(4) 0.007(3) -0.003(3) 0.002(3)
O2 0.033(4) 0.041(4) 0.033(4) 0.008(3) 0.000(3) 0.002(3)
Zn1 0.0332(6) 0.0314(7) 0.0308(6) -0.0004(5) 0.0016(5) -0.0010(6)
N2 0.038(5) 0.031(5) 0.038(5) -0.006(4) 0.002(4) 0.004(4)
N3 0.044(5) 0.038(5) 0.033(4) -0.003(4) 0.010(4) -0.001(4)
N4 0.038(5) 0.027(5) 0.027(4) 0.002(4) 0.002(4) -0.003(4)
N1 0.025(4) 0.034(5) 0.031(4) 0.000(4) 0.005(3) 0.008(4)
N5 0.034(5) 0.024(4) 0.035(4) -0.003(4) 0.003(4) -0.001(4)
N6 0.041(5) 0.026(5) 0.033(4) -0.001(4) 0.005(4) 0.007(4)
C1 0.060(7) 0.038(6) 0.025(5) 0.002(5) -0.004(5) -0.010(6)
C2 0.041(6) 0.044(7) 0.030(5) 0.004(5) 0.003(5) -0.002(5)
C3 0.039(6) 0.034(6) 0.035(5) -0.003(5) 0.013(5) 0.000(5)
C4 0.036(6) 0.031(6) 0.035(5) 0.001(5) 0.015(5) -0.005(5)
C5 0.028(5) 0.037(6) 0.046(6) -0.011(5) 0.004(5) -0.008(5)
C6 0.038(6) 0.029(6) 0.031(5) -0.004(4) 0.004(4) -0.002(5)
C7 0.039(6) 0.035(6) 0.052(7) -0.007(5) 0.004(5) 0.000(5)
C8 0.060(7) 0.035(6) 0.030(5) -0.006(5) 0.001(5) -0.009(6)
C9 0.025(5) 0.037(6) 0.037(5) -0.004(5) -0.005(4) 0.006(5)
C10 0.038(6) 0.027(6) 0.039(6) 0.007(5) -0.012(5) 0.002(5)
C11 0.035(6) 0.032(6) 0.037(5) -0.008(5) 0.003(5) -0.001(5)
C12 0.042(6) 0.030(6) 0.030(5) 0.003(4) 0.000(5) 0.004(5)
C13 0.074(9) 0.030(6) 0.028(5) 0.003(5) 0.001(6) 0.009(6)
C14 0.051(7) 0.019(5) 0.031(5) -0.002(4) 0.007(5) -0.005(5)
C15 0.050(6) 0.014(5) 0.028(5) 0.000(4) -0.002(5) 0.011(5)
C16 0.064(8) 0.030(6) 0.039(6) -0.009(5) 0.023(6) 0.003(6)
C17 0.055(7) 0.033(7) 0.059(7) -0.013(6) 0.024(6) -0.019(6)
C18 0.039(6) 0.031(6) 0.052(7) -0.001(5) -0.001(5) 0.003(5)
C19 0.037(6) 0.018(5) 0.043(6) -0.005(5) 0.000(5) -0.004(5)
C20 0.028(5) 0.033(6) 0.037(5) -0.006(5) -0.005(4) 0.000(5)
C21 0.032(6) 0.041(7) 0.042(6) -0.003(5) -0.004(5) 0.004(5)
C22 0.040(6) 0.038(7) 0.054(7) -0.010(6) 0.008(5) -0.004(6)
C23 0.037(6) 0.033(6) 0.033(5) -0.009(5) 0.011(5) -0.002(5)
C24 0.035(5) 0.021(5) 0.030(5) 0.002(4) 0.010(4) 0.000(5)
C25 0.050(7) 0.017(5) 0.035(5) 0.003(4) -0.014(5) 0.002(5)
C26 0.053(7) 0.030(6) 0.036(6) 0.000(5) 0.008(5) 0.002(6)
C27 0.066(8) 0.041(7) 0.035(6) 0.011(5) 0.003(6) -0.023(6)
C28 0.054(7) 0.027(6) 0.049(6) -0.011(5) 0.025(6) -0.008(6)
O1W 0.055(5) 0.050(5) 0.050(5) -0.001(4) -0.006(4) 0.016(5)
Cl1 0.0385(15) 0.0422(16) 0.0355(13) 0.0019(12) 0.0029(11) -0.0039(13)
O11 0.088(7) 0.078(7) 0.114(8) -0.046(6) -0.041(6) 0.036(6)
O12 0.062(5) 0.064(6) 0.059(5) -0.027(4) -0.001(4) -0.006(5)
O13 0.069(6) 0.084(7) 0.065(6) -0.014(5) 0.020(5) -0.041(5)
O14 0.080(7) 0.102(8) 0.062(6) 0.038(6) -0.011(5) -0.026(6)
Cl2 0.0347(13) 0.0356(15) 0.0343(13) -0.0008(11) -0.0008(11) 0.0038(12)

loop_
_atom_type_symbol
_atom_type_description
_atom_type_scat_dispersion_real
_atom_type_scat_dispersion_imag
_atom_type_scat_source
C C 0.0033 0.0016 'International Tables Vol C Tables 4.2.6.8 and 6.1.1.4'
H H 0.0000 0.0000 'International Tables Vol C Tables 4.2.6.8 and 6.1.1.4'
N N 0.0061 0.0033 'International Tables Vol C Tables 4.2.6.8 and 6.1.1.4'
O O 0.0106 0.0060 'International Tables Vol C Tables 4.2.6.8 and 6.1.1.4'
Cl Cl 0.1484 0.1585 'International Tables Vol C Tables 4.2.6.8 and 6.1.1.4'
Zn Zn 0.2839 1.4301 'International Tables Vol C Tables 4.2.6.8 and 6.1.1.4'

loop_
_geom_angle_atom_site_label_1
_geom_angle_atom_site_label_2
_geom_angle_atom_site_label_3
_geom_angle
_geom_angle_site_symmetry_1
_geom_angle_site_symmetry_3
_geom_angle_publ_flag
N3 Zn1 N1 124.4(3) . . ?
N3 Zn1 N6 131.5(3) . . ?
N1 Zn1 N6 90.0(3) . . ?
N3 Zn1 N4 79.2(3) . . ?
N1 Zn1 N4 80.1(3) . . ?
N6 Zn1 N4 74.2(3) . . ?
N3 Zn1 N2 80.1(3) . . ?
N1 Zn1 N2 78.7(3) . . ?
N6 Zn1 N2 145.4(3) . . ?
N4 Zn1 N2 134.0(3) . . ?
N3 Zn1 N5 92.9(3) . . ?
N1 Zn1 N5 128.7(3) . . ?
N6 Zn1 N5 88.2(3) . . ?
N4 Zn1 N5 146.9(3) . . ?
N2 Zn1 N5 74.5(3) . . ?
C9 N2 C6 113.2(8) . . ?
C9 N2 C7 110.5(8) . . ?
C6 N2 C7 111.8(8) . . ?
C9 N2 Zn1 109.0(6) . . ?
C6 N2 Zn1 105.4(6) . . ?
C7 N2 Zn1 106.6(6) . . ?
C8 N3 C1 115.1(8) . . ?
C8 N3 Zn1 108.9(6) . . ?
C1 N3 Zn1 112.0(6) . . ?
C10 N4 C3 110.2(8) . . ?
C10 N4 C2 111.6(8) . . ?
C3 N4 C2 112.3(7) . . ?
C10 N4 Zn1 106.5(5) . . ?
C3 N4 Zn1 106.8(6) . . ?
C2 N4 Zn1 109.1(6) . . ?
C4 N1 C5 115.0(8) . . ?
C4 N1 Zn1 108.3(6) . . ?
C5 N1 Zn1 112.7(6) . . ?
C11 N5 C15 118.8(8) . . ?
C11 N5 Zn1 112.7(7) . . ?
C15 N5 Zn1 125.5(6) . . ?
C20 N6 C24 118.8(8) . . ?
C20 N6 Zn1 110.8(6) . . ?
C24 N6 Zn1 124.8(6) . . ?
N3 C1 C2 110.4(8) . . ?
N4 C2 C1 109.9(8) . . ?
N4 C3 C4 111.2(8) . . ?
N1 C4 C3 108.5(8) . . ?
C6 C5 N1 107.4(8) . . ?
N2 C6 C5 114.6(8) . . ?
N2 C7 C8 111.2(8) . . ?
N3 C8 C7 109.2(8) . . ?
N2 C9 C11 111.8(8) . . ?
N4 C10 C20 112.3(8) . . ?
N5 C11 C12 124.5(10) . . ?
N5 C11 C9 118.6(9) . . ?
C12 C11 C9 116.8(9) . . ?
C13 C12 C11 117.1(10) . . ?
C12 C13 C14 122.3(10) . . ?
C16 C14 C15 119.5(10) . . ?
C16 C14 C13 124.5(10) . . ?
C15 C14 C13 115.8(10) . . ?
N5 C15 C19 120.0(8) . . ?
N5 C15 C14 121.1(9) . . ?
C19 C15 C14 118.9(10) . . ?
C17 C16 C14 120.3(10) . . ?
C16 C17 C18 119.9(11) . . ?
C19 C18 C17 121.6(10) . . ?
C18 C19 O1 124.1(9) . . ?
C18 C19 C15 119.6(10) . . ?
O1 C19 C15 116.3(9) . . ?
N6 C20 C21 122.4(9) . . ?
N6 C20 C10 118.7(9) . . ?
C21 C20 C10 118.8(9) . . ?
C22 C21 C20 119.2(10) . . ?
C21 C22 C23 120.4(10) . . ?
C24 C23 C28 119.9(10) . . ?
C24 C23 C22 117.4(9) . . ?
C28 C23 C22 122.6(10) . . ?
N6 C24 C23 121.3(9) . . ?
N6 C24 C25 119.2(9) . . ?
C23 C24 C25 119.5(9) . . ?
C26 C25 O2 122.0(9) . . ?
C26 C25 C24 120.1(10) . . ?
O2 C25 C24 117.8(8) . . ?
C25 C26 C27 119.7(10) . . ?
C28 C27 C26 121.8(10) . . ?
C27 C28 C23 118.8(10) . . ?
O14 Cl1 O11 109.1(7) . . ?
O14 Cl1 O12 107.8(6) . . ?
O11 Cl1 O12 110.4(6) . . ?
O14 Cl1 O13 107.4(6) . . ?
O11 Cl1 O13 110.7(6) . . ?
O12 Cl1 O13 111.3(5) . . ?
O23B Cl2 O24B 105(4) . . ?
O24C Cl2 O23C 114.2(14) . . ?
O24C Cl2 O21 110.7(9) . . ?
O23B Cl2 O21 123(2) . . ?
O24B Cl2 O21 113(3) . . ?
O24A Cl2 O21 115.1(8) . . ?
O23C Cl2 O21 109.3(9) . . ?
O24A Cl2 O22A 110.5(11) . . ?
O21 Cl2 O22A 108.9(7) . . ?
O23B Cl2 O22B 110(4) . . ?
O24B Cl2 O22B 96(4) . . ?
O21 Cl2 O22B 107(2) . . ?
O24C Cl2 O22C 110.8(14) . . ?
O23C Cl2 O22C 110.0(14) . . ?
O21 Cl2 O22C 101.2(13) . . ?
O24A Cl2 O23A 105.0(11) . . ?
O21 Cl2 O23A 108.7(7) . . ?
O22A Cl2 O23A 108.3(11) . . ?

loop_
_geom_bond_atom_site_label_1
_geom_bond_atom_site_label_2
_geom_bond_distance
_geom_bond_site_symmetry_2
_geom_bond_publ_flag
O1 C19 1.365(12) . ?
O2 C25 1.375(12) . ?
Zn1 N3 2.168(8) . ?
Zn1 N1 2.174(8) . ?
Zn1 N6 2.228(8) . ?
Zn1 N4 2.234(8) . ?
Zn1 N2 2.243(8) . ?
Zn1 N5 2.243(8) . ?
N2 C9 1.452(12) . ?
N2 C6 1.458(12) . ?
N2 C7 1.486(13) . ?
N3 C8 1.442(13) . ?
N3 C1 1.481(13) . ?
N4 C10 1.475(12) . ?
N4 C3 1.477(12) . ?
N4 C2 1.481(12) . ?
N1 C4 1.473(12) . ?
N1 C5 1.482(12) . ?
N5 C11 1.298(12) . ?
N5 C15 1.386(13) . ?
N6 C20 1.301(12) . ?
N6 C24 1.398(11) . ?
C1 C2 1.530(14) . ?
C3 C4 1.504(13) . ?
C5 C6 1.472(13) . ?
C7 C8 1.519(14) . ?
C9 C11 1.539(14) . ?
C10 C20 1.497(13) . ?
C11 C12 1.421(14) . ?
C12 C13 1.344(15) . ?
C13 C14 1.430(15) . ?
C14 C16 1.409(15) . ?
C14 C15 1.428(13) . ?
C15 C19 1.401(13) . ?
C16 C17 1.347(16) . ?
C17 C18 1.417(15) . ?
C18 C19 1.359(14) . ?
C20 C21 1.437(14) . ?
C21 C22 1.337(14) . ?
C22 C23 1.420(14) . ?
C23 C24 1.404(13) . ?
C23 C28 1.408(14) . ?
C24 C25 1.414(13) . ?
C25 C26 1.370(14) . ?
C26 C27 1.394(15) . ?
C27 C28 1.377(15) . ?
Cl1 O14 1.397(9) . ?
Cl1 O11 1.399(10) . ?
Cl1 O12 1.405(8) . ?
Cl1 O13 1.431(8) . ?
Cl2 O24C 1.36(2) . ?
Cl2 O23B 1.40(5) . ?
Cl2 O24B 1.40(8) . ?
Cl2 O24A 1.410(15) . ?
Cl2 O23C 1.41(2) . ?
Cl2 O21 1.430(7) . ?
Cl2 O22A 1.446(17) . ?
Cl2 O22B 1.45(6) . ?
Cl2 O22C 1.49(3) . ?
Cl2 O23A 1.51(2) . ?
